data_7114602
loop_
_publ_author_name
'Asif Noor'
'Warrick K. C. Lo'
'Stephen C. Moratti'
'James D. Crowley'

_publ_section_title
;
 CuAAC 'click' active-template synthesis of functionalised [2]rotaxanes
 using small exo-substituted macrocycles: how small is too small?
;
_journal_name_full Chem.Commun.
_journal_page_first 7044
_journal_paper_doi 10.1039/C4CC03077J
_journal_volume 50
_journal_year 2014
_chemical_formula_sum 'C124 H116 Ag2 F6 N8 O18 S2'
_chemical_formula_weight 2400.11
_chemical_name_systematic
;
 ?
;
_space_group_IT_number 2
_symmetry_cell_setting triclinic
_symmetry_space_group_name_Hall '-P 1'
_symmetry_space_group_name_H-M 'P -1'
_atom_sites_solution_hydrogens geom
_atom_sites_solution_primary direct
_atom_sites_solution_secondary difmap
_audit_creation_method SHELXL-97
_cell_angle_alpha 108.091(2)
_cell_angle_beta 101.907(2)
_cell_angle_gamma 98.189(3)
_cell_formula_units_Z 1
_cell_length_a 11.7502(4)
_cell_length_b 15.4683(5)
_cell_length_c 17.5738(3)
_cell_measurement_reflns_used 22014
_cell_measurement_temperature 100.0(1)
_cell_measurement_theta_max 76.1130
_cell_measurement_theta_min 4.1560
_cell_volume 2896.75(16)
_computing_cell_refinement
;
CrysAlisPro, Agilent Technologies,
Version 1.171.36.28 (release 01-02-2013 CrysAlis171 .NET)
(compiled Feb  1 2013,16:14:44)
;
_computing_data_collection
;
CrysAlisPro, Agilent Technologies,
Version 1.171.36.28 (release 01-02-2013 CrysAlis171 .NET)
(compiled Feb  1 2013,16:14:44)
;
_computing_data_reduction
;
CrysAlisPro, Agilent Technologies,
Version 1.171.36.28 (release 01-02-2013 CrysAlis171 .NET)
(compiled Feb  1 2013,16:14:44)
;
_computing_structure_refinement 'SHELXL-97 (Sheldrick, 2008)'
_computing_structure_solution 'SIR97 (Altomare et al., 1997)'
_diffrn_ambient_temperature 100.0(1)
_diffrn_detector_area_resol_mean 10.3449
_diffrn_measured_fraction_theta_full 0.999
_diffrn_measured_fraction_theta_max 0.983
_diffrn_measurement_device_type 'SuperNova, Dual, Cu at zero, Atlas'
_diffrn_measurement_method '\w scans'
_diffrn_radiation_monochromator mirror
_diffrn_radiation_source 'SuperNova (Cu) X-ray Source'
_diffrn_radiation_type CuK\a
_diffrn_radiation_wavelength 1.54180
_diffrn_reflns_av_R_equivalents 0.0417
_diffrn_reflns_av_sigmaI/netI 0.0352
_diffrn_reflns_limit_h_max 14
_diffrn_reflns_limit_h_min -14
_diffrn_reflns_limit_k_max 19
_diffrn_reflns_limit_k_min -19
_diffrn_reflns_limit_l_max 22
_diffrn_reflns_limit_l_min -17
_diffrn_reflns_number 34617
_diffrn_reflns_theta_full 67.00
_diffrn_reflns_theta_max 76.91
_diffrn_reflns_theta_min 3.33
_diffrn_standards_number 36632
_exptl_absorpt_coefficient_mu 3.708
_exptl_absorpt_correction_T_max 0.752
_exptl_absorpt_correction_T_min 0.672
_exptl_absorpt_correction_type multi-scan
_exptl_absorpt_process_details
;
CrysAlisPro, Agilent Technologies,
Version 1.171.36.28 (release 01-02-2013 CrysAlis171 .NET)
(compiled Feb  1 2013,16:14:44)
Analytical numeric absorption correction using a multifaceted crystal
            model based on expressions derived by R.C. Clark & J.S. Reid.
(Clark, R. C. & Reid, J. S. (1995). Acta Cryst. A51, 887-897)
;
_exptl_crystal_colour colorless
_exptl_crystal_density_diffrn 1.376
_exptl_crystal_density_method 'not measured'
_exptl_crystal_description rectangular
_exptl_crystal_F_000 1240
_exptl_crystal_size_max 0.33
_exptl_crystal_size_mid 0.22
_exptl_crystal_size_min 0.19
_platon_squeeze_details
;
Disordered solvent methanol molecule that could not be appropriately modeled.
;
_refine_diff_density_max 1.241
_refine_diff_density_min -1.016
_refine_diff_density_rms 0.090
_refine_ls_extinction_method none
_refine_ls_goodness_of_fit_ref 0.884
_refine_ls_hydrogen_treatment constr
_refine_ls_matrix_type full
_refine_ls_number_parameters 795
_refine_ls_number_reflns 12033
_refine_ls_number_restraints 140
_refine_ls_restrained_S_all 0.904
_refine_ls_R_factor_all 0.0612
_refine_ls_R_factor_gt 0.0591
_refine_ls_shift/su_max 0.002
_refine_ls_shift/su_mean 0.000
_refine_ls_structure_factor_coef Fsqd
_refine_ls_weighting_details 'calc w=1/[\s^2^(Fo^2^)+(0.1498P)^2^+3.0028P] where P=(Fo^2^+2Fc^2^)/3'
_refine_ls_weighting_scheme calc
_refine_ls_wR_factor_gt 0.1733
_refine_ls_wR_factor_ref 0.1775
_reflns_number_gt 11299
_reflns_number_total 12033
_reflns_threshold_expression >2\s(I)
_cod_data_source_file c4cc03077j2.cif
_cod_data_source_block sr1ag_2
_cod_original_cell_volume 2896.75(15)
_cod_original_sg_symbol_H-M P-1
_cod_database_code 7114602

loop_
_symmetry_equiv_pos_as_xyz
'x, y, z'
'-x, -y, -z'

loop_
_atom_site_label
_atom_site_type_symbol
_atom_site_fract_x
_atom_site_fract_y
_atom_site_fract_z
_atom_site_U_iso_or_equiv
_atom_site_adp_type
_atom_site_occupancy
_atom_site_symmetry_multiplicity
_atom_site_calc_flag
_atom_site_refinement_flags
_atom_site_disorder_assembly
_atom_site_disorder_group
C1 C 0.1091(4) 0.6995(3) 0.9675(2) 0.0471(8) Uani 1 1 d . . .
C2 C 0.1146(5) 0.6063(3) 0.9507(3) 0.0683(12) Uani 1 1 d . . .
H2 H 0.1884 0.5896 0.9660 0.082 Uiso 1 1 calc R . .
C3 C 0.0106(6) 0.5386(3) 0.9114(4) 0.0794(16) Uani 1 1 d . . .
H3 H 0.0115 0.4748 0.9018 0.095 Uiso 1 1 calc R . .
C4 C -0.0944(5) 0.5638(3) 0.8861(3) 0.0671(12) Uani 1 1 d . . .
H4 H -0.1660 0.5176 0.8572 0.081 Uiso 1 1 calc R . .
C5 C -0.0944(4) 0.6576(2) 0.9033(2) 0.0488(8) Uani 1 1 d . . .
C6 C -0.2041(3) 0.6908(3) 0.8766(3) 0.0551(9) Uani 1 1 d . . .
H6A H -0.2712 0.6369 0.8429 0.066 Uiso 1 1 calc R . .
H6B H -0.2270 0.7279 0.9258 0.066 Uiso 1 1 calc R . .
C7 C -0.2781(3) 0.7819(4) 0.7978(3) 0.0654(11) Uani 1 1 d . . .
H7A H -0.2970 0.8275 0.8445 0.078 Uiso 1 1 calc R . .
H7B H -0.3492 0.7301 0.7686 0.078 Uiso 1 1 calc R . .
C8 C -0.2460(3) 0.8279(4) 0.7392(3) 0.0652(12) Uani 1 1 d . . .
C9 C -0.2335(4) 0.9245(4) 0.7609(4) 0.0760(15) Uani 1 1 d . . .
H9 H -0.2464 0.9590 0.8123 0.091 Uiso 1 1 calc R . .
C10 C -0.2034(4) 0.9709(5) 0.7108(5) 0.086(2) Uani 1 1 d . . .
H10 H -0.1967 1.0365 0.7272 0.103 Uiso 1 1 calc R . .
C11 C -0.1827(4) 0.9226(6) 0.6363(5) 0.100(3) Uani 1 1 d . . .
C12 C -0.1944(5) 0.8228(5) 0.6117(4) 0.093(2) Uani 1 1 d . . .
H12 H -0.1800 0.7884 0.5609 0.111 Uiso 1 1 calc R . .
C13 C -0.2271(4) 0.7782(4) 0.6642(3) 0.0708(13) Uani 1 1 d . . .
H13 H -0.2367 0.7124 0.6483 0.085 Uiso 1 1 calc R . .
C14 C -0.1474(5) 0.9719(7) 0.5799(5) 0.135(4) Uani 1 1 d . . .
H14A H -0.1545 0.9253 0.5248 0.162 Uiso 1 1 calc R . .
H14B H -0.2022 1.0134 0.5721 0.162 Uiso 1 1 calc R . .
C15 C 0.0656(5) 0.9851(5) 0.5983(3) 0.084(2) Uani 1 1 d . . .
C16 C 0.1791(4) 1.0379(4) 0.6469(2) 0.0620(12) Uani 1 1 d . . .
H16 H 0.1881 1.0990 0.6852 0.074 Uiso 1 1 calc R . .
C17 C 0.2767(4) 1.0009(3) 0.6389(2) 0.0616(12) Uani 1 1 d . . .
C18 C 0.2683(6) 0.9146(4) 0.5797(3) 0.0791(16) Uani 1 1 d . . .
H18 H 0.3365 0.8898 0.5730 0.095 Uiso 1 1 calc R . .
C19 C 0.1512(9) 0.8654(5) 0.5295(3) 0.111(3) Uani 1 1 d . . .
C20 C 0.0512(6) 0.8996(5) 0.5408(3) 0.100(3) Uani 1 1 d . . .
H20 H -0.0262 0.8638 0.5088 0.120 Uiso 1 1 calc R . .
C21 C 0.1143(11) 0.7631(14) 0.4471(10) 0.216(9) Uani 1 1 d . . .
H21A H 0.0656 0.7120 0.4569 0.259 Uiso 1 1 calc R . .
H21B H 0.0734 0.7698 0.3946 0.259 Uiso 1 1 calc R . .
C22 C 0.4703(4) 1.0133(3) 0.7240(3) 0.0608(10) Uani 1 1 d . . .
H22A H 0.5493 1.0572 0.7469 0.073 Uiso 1 1 calc R . .
H22B H 0.4770 0.9585 0.6788 0.073 Uiso 1 1 calc R . .
C23 C 0.4378(3) 0.9815(3) 0.7920(2) 0.0473(8) Uani 1 1 d . . .
C24 C 0.4736(3) 0.9043(3) 0.8055(3) 0.0533(9) Uani 1 1 d . . .
H24 H 0.5162 0.8703 0.7707 0.064 Uiso 1 1 calc R . .
C25 C 0.4479(3) 0.8760(3) 0.8696(3) 0.0512(8) Uani 1 1 d . . .
H25 H 0.4749 0.8241 0.8787 0.061 Uiso 1 1 calc R . .
C26 C 0.3831(3) 0.9232(3) 0.9200(2) 0.0474(8) Uani 1 1 d . . .
C27 C 0.3476(3) 1.0006(2) 0.9066(2) 0.0450(7) Uani 1 1 d . . .
H27 H 0.3043 1.0342 0.9411 0.054 Uiso 1 1 calc R . .
C28 C 0.3747(3) 1.0295(2) 0.8435(2) 0.0443(7) Uani 1 1 d . . .
H28 H 0.3497 1.0826 0.8356 0.053 Uiso 1 1 calc R . .
C29 C 0.3501(4) 0.8902(3) 0.9863(2) 0.0569(10) Uani 1 1 d . . .
H29A H 0.4192 0.8725 1.0159 0.068 Uiso 1 1 calc R . .
H29B H 0.3286 0.9411 1.0272 0.068 Uiso 1 1 calc R . .
C30 C 0.2176(4) 0.7771(3) 1.0098(2) 0.0529(9) Uani 1 1 d . . .
H30A H 0.2003 0.8278 1.0533 0.063 Uiso 1 1 calc R . .
H30B H 0.2836 0.7540 1.0364 0.063 Uiso 1 1 calc R . .
C49 C 0.1593(3) 0.6864(2) 0.71730(18) 0.0392(6) Uani 1 1 d . . .
H49 H 0.1735 0.6770 0.7720 0.047 Uiso 1 1 calc R . .
C50 C 0.0420(3) 0.6199(2) 0.6629(2) 0.0507(8) Uani 1 1 d . . .
C51 C -0.0044(5) 0.6196(4) 0.5832(3) 0.0750(14) Uani 1 1 d . . .
H51 H 0.0380 0.6598 0.5623 0.090 Uiso 1 1 calc R . .
C52 C -0.1128(6) 0.5604(6) 0.5346(5) 0.121(3) Uani 1 1 d . . .
H52 H -0.1444 0.5616 0.4807 0.145 Uiso 1 1 calc R . .
C53 C -0.1747(7) 0.5009(6) 0.5620(8) 0.160(6) Uani 1 1 d . . .
H53 H -0.2495 0.4614 0.5284 0.192 Uiso 1 1 calc R . .
C54 C -0.1272(8) 0.4992(5) 0.6383(9) 0.139(4) Uani 1 1 d . . .
H54 H -0.1685 0.4560 0.6571 0.167 Uiso 1 1 calc R . .
C55 C -0.0193(5) 0.5588(4) 0.6907(5) 0.0853(17) Uani 1 1 d . . .
H55 H 0.0109 0.5570 0.7446 0.102 Uiso 1 1 calc R . .
C56 C 0.2639(3) 0.6622(2) 0.6824(2) 0.0459(7) Uani 1 1 d . . .
C57 C 0.3161(5) 0.7105(3) 0.6396(4) 0.0743(14) Uani 1 1 d . . .
H57 H 0.2855 0.7608 0.6296 0.089 Uiso 1 1 calc R . .
C58 C 0.4140(6) 0.6859(4) 0.6107(4) 0.092(2) Uani 1 1 d . . .
H58 H 0.4506 0.7211 0.5831 0.110 Uiso 1 1 calc R . .
C59 C 0.4570(4) 0.6126(4) 0.6218(4) 0.0853(18) Uani 1 1 d . . .
H59 H 0.5220 0.5956 0.6008 0.102 Uiso 1 1 calc R . .
C60 C 0.4052(5) 0.5623(5) 0.6642(4) 0.0831(15) Uani 1 1 d . . .
H60 H 0.4350 0.5111 0.6727 0.100 Uiso 1 1 calc R . .
C61 C 0.3100(4) 0.5877(4) 0.6940(3) 0.0654(11) Uani 1 1 d . . .
H61 H 0.2752 0.5535 0.7231 0.079 Uiso 1 1 calc R . .
C47 C 0.0612(3) 0.8084(2) 0.78710(18) 0.0356(6) Uani 1 1 d . . .
H47A H -0.0200 0.7735 0.7527 0.043 Uiso 1 1 calc R . .
H47B H 0.0814 0.7855 0.8339 0.043 Uiso 1 1 calc R . .
N4 N 0.0615(2) 0.90806(17) 0.82028(15) 0.0323(5) Uani 1 1 d . . .
C46 C -0.0805(3) 1.0257(2) 1.21304(18) 0.0345(6) Uani 1 1 d . . .
H46 H -0.0974 1.0334 1.2650 0.041 Uiso 1 1 calc R . .
C44 C -0.0862(3) 0.8479(2) 1.1570(2) 0.0400(7) Uani 1 1 d . . .
H44A H -0.0264 0.8171 1.1336 0.048 Uiso 1 1 calc R . .
H44B H -0.0763 0.8480 1.2144 0.048 Uiso 1 1 calc R . .
O94 O -0.20483(19) 0.79957(15) 1.10673(16) 0.0414(5) Uani 1 1 d . . .
C31 C -0.2276(3) 0.7023(2) 1.0967(2) 0.0427(7) Uani 1 1 d . . .
H31 H -0.1596 0.6763 1.0800 0.051 Uiso 1 1 calc R . .
C32 C -0.3394(3) 0.6540(2) 1.0267(2) 0.0431(7) Uani 1 1 d . . .
C37 C -0.4295(3) 0.6991(2) 1.0069(2) 0.0483(8) Uani 1 1 d . . .
H37 H -0.4216 0.7630 1.0381 0.058 Uiso 1 1 calc R . .
C36 C -0.5308(4) 0.6514(3) 0.9420(3) 0.0551(9) Uani 1 1 d . . .
H36 H -0.5916 0.6829 0.9290 0.066 Uiso 1 1 calc R . .
C35 C -0.5438(4) 0.5583(3) 0.8964(3) 0.0582(10) Uani 1 1 d . . .
H35 H -0.6135 0.5258 0.8524 0.070 Uiso 1 1 calc R . .
C34 C -0.4551(4) 0.5131(3) 0.9149(3) 0.0584(10) Uani 1 1 d . . .
H34 H -0.4636 0.4491 0.8835 0.070 Uiso 1 1 calc R . .
C33 C -0.3531(4) 0.5605(2) 0.9795(3) 0.0507(8) Uani 1 1 d . . .
H33 H -0.2920 0.5288 0.9915 0.061 Uiso 1 1 calc R . .
C38 C -0.2358(3) 0.6894(2) 1.1784(2) 0.0469(8) Uani 1 1 d . . .
C39 C -0.1516(4) 0.6520(3) 1.2181(3) 0.0572(10) Uani 1 1 d . . .
H39 H -0.0896 0.6336 1.1940 0.069 Uiso 1 1 calc R . .
C40 C -0.1573(5) 0.6411(4) 1.2935(3) 0.0736(14) Uani 1 1 d . . .
H40 H -0.1002 0.6148 1.3201 0.088 Uiso 1 1 calc R . .
C41 C -0.2451(5) 0.6684(4) 1.3283(3) 0.0761(15) Uani 1 1 d . . .
H41 H -0.2487 0.6614 1.3796 0.091 Uiso 1 1 calc R . .
C42 C -0.3292(5) 0.7062(4) 1.2902(3) 0.0721(13) Uani 1 1 d . . .
H42 H -0.3898 0.7259 1.3154 0.086 Uiso 1 1 calc R . .
C43 C -0.3242(4) 0.7154(3) 1.2142(3) 0.0592(10) Uani 1 1 d . . .
H43 H -0.3831 0.7400 1.1870 0.071 Uiso 1 1 calc R . .
C62 C 0.3286(3) 0.6951(3) 0.2023(3) 0.0528(19) Uani 0.50 1 d PDU A 1
N1 N 0.0057(3) 0.72392(18) 0.94579(17) 0.0407(6) Uani 1 1 d . . .
N3 N 0.0413(2) 0.94468(17) 0.89507(15) 0.0343(5) Uani 1 1 d . . .
N2 N -0.0462(2) 0.96532(17) 1.09136(16) 0.0358(5) Uani 1 1 d . . .
C45 C -0.0706(3) 0.9445(2) 1.15672(19) 0.0356(6) Uani 1 1 d . . .
C48 C 0.1491(3) 0.7888(2) 0.73496(18) 0.0371(6) Uani 1 1 d . . .
H48A H 0.2281 0.8312 0.7652 0.045 Uiso 1 1 calc R . .
H48B H 0.1209 0.7992 0.6821 0.045 Uiso 1 1 calc R . .
O95 O 0.2514(2) 0.81146(18) 0.94919(14) 0.0459(5) Uani 1 1 d . . .
O96 O 0.3853(3) 1.0576(2) 0.69025(18) 0.0570(7) Uani 1 1 d . . .
O97 O 0.2244(8) 0.7529(4) 0.4492(4) 0.152(3) Uani 1 1 d . . .
H97 H 0.2567 0.7881 0.4280 0.229 Uiso 1 1 calc R . .
O98 O -0.0258(3) 1.0266(4) 0.6149(3) 0.1047(18) Uani 1 1 d . . .
O99 O -0.1785(2) 0.74675(19) 0.82886(17) 0.0495(6) Uani 1 1 d . . .
F1 F 0.4105(5) 0.7631(4) 0.2011(5) 0.104(2) Uani 0.50 1 d PDU A 1
F2 F 0.3804(7) 0.6559(5) 0.2534(4) 0.128(3) Uani 0.50 1 d PDU A 1
F3 F 0.2911(6) 0.6312(4) 0.1263(3) 0.0864(18) Uani 0.50 1 d PDU A 1
S1 S 0.2012(3) 0.7373(2) 0.2312(2) 0.0609(8) Uani 0.50 1 d PD A 1
Ag1 Ag -0.00780(2) 0.871921(13) 0.982102(13) 0.04033(11) Uani 1 1 d . . .
O1 O 0.1514(7) 0.7693(5) 0.1658(3) 0.107(3) Uani 0.50 1 d PDU A 1
O2 O 0.2552(7) 0.8103(4) 0.3105(3) 0.091(2) Uani 0.50 1 d PDU A 1
O3 O 0.1266(7) 0.6573(4) 0.2350(5) 0.128(4) Uani 0.50 1 d PDU A 1
S2 S 0.1856(3) 0.7576(2) 0.2147(2) 0.0704(10) Uani 0.50 1 d PD B 2
O6 O 0.1044(5) 0.6813(3) 0.1464(3) 0.078(2) Uani 0.50 1 d PDU B 2
F6 F 0.4058(5) 0.7747(5) 0.2948(4) 0.113(3) Uani 0.50 1 d PDU B 2
O4 O 0.2231(6) 0.8383(3) 0.1939(4) 0.0780(19) Uani 0.50 1 d PDU B 2
O5 O 0.1511(8) 0.7789(5) 0.2913(3) 0.117(3) Uani 0.50 1 d PDU B 2
F4 F 0.3624(8) 0.6976(7) 0.1638(4) 0.128(3) Uani 0.50 1 d PDU B 2
F5 F 0.3011(8) 0.6342(4) 0.2453(5) 0.136(4) Uani 0.50 1 d PDU B 2
C63 C 0.3208(3) 0.7136(4) 0.2306(3) 0.072(3) Uani 0.50 1 d PDU B 2

loop_
_atom_site_aniso_label
_atom_site_aniso_U_11
_atom_site_aniso_U_22
_atom_site_aniso_U_33
_atom_site_aniso_U_23
_atom_site_aniso_U_13
_atom_site_aniso_U_12
C1 0.063(2) 0.0418(17) 0.0501(18) 0.0280(15) 0.0195(15) 0.0198(15)
C2 0.094(3) 0.052(2) 0.086(3) 0.041(2) 0.041(3) 0.037(2)
C3 0.122(5) 0.035(2) 0.108(4) 0.036(2) 0.062(4) 0.027(2)
C4 0.089(3) 0.0333(19) 0.088(3) 0.022(2) 0.046(3) 0.004(2)
C5 0.064(2) 0.0295(15) 0.0547(19) 0.0157(13) 0.0261(16) -0.0004(14)
C6 0.0483(19) 0.047(2) 0.069(2) 0.0249(18) 0.0204(17) -0.0095(15)
C7 0.0334(17) 0.082(3) 0.084(3) 0.042(3) 0.0090(18) 0.0040(18)
C8 0.0295(16) 0.078(3) 0.087(3) 0.045(3) -0.0011(17) -0.0022(17)
C9 0.0345(18) 0.079(3) 0.114(4) 0.043(3) 0.009(2) 0.0053(19)
C10 0.039(2) 0.088(4) 0.142(6) 0.073(4) 0.004(3) 0.003(2)
C11 0.042(2) 0.140(6) 0.122(5) 0.104(5) -0.028(3) -0.027(3)
C12 0.067(3) 0.124(5) 0.070(3) 0.058(3) -0.018(2) -0.033(3)
C13 0.055(2) 0.079(3) 0.070(3) 0.038(2) -0.001(2) -0.013(2)
C14 0.050(3) 0.211(9) 0.157(7) 0.157(7) -0.039(3) -0.040(4)
C15 0.068(3) 0.115(4) 0.056(2) 0.063(3) -0.021(2) -0.040(3)
C16 0.052(2) 0.085(3) 0.0458(19) 0.042(2) -0.0005(16) -0.017(2)
C17 0.064(2) 0.067(3) 0.0406(17) 0.0242(17) 0.0042(16) -0.023(2)
C18 0.102(4) 0.070(3) 0.051(2) 0.020(2) 0.021(2) -0.024(3)
C19 0.159(7) 0.095(4) 0.032(2) 0.021(2) -0.003(3) -0.073(5)
C20 0.088(4) 0.134(6) 0.049(3) 0.055(3) -0.020(3) -0.058(4)
C21 0.139(9) 0.41(3) 0.265(17) 0.29(2) 0.115(11) 0.115(13)
C22 0.048(2) 0.061(2) 0.071(3) 0.023(2) 0.0213(18) 0.0000(17)
C23 0.0338(15) 0.0446(18) 0.0541(19) 0.0120(15) 0.0073(13) -0.0026(13)
C24 0.0354(16) 0.0463(19) 0.071(2) 0.0139(17) 0.0122(15) 0.0048(14)
C25 0.0351(16) 0.0454(19) 0.064(2) 0.0171(16) 0.0002(15) 0.0043(14)
C26 0.0337(15) 0.0471(18) 0.0443(17) 0.0094(14) -0.0071(12) -0.0033(13)
C27 0.0352(15) 0.0440(17) 0.0387(15) 0.0040(13) -0.0042(12) 0.0000(13)
C28 0.0321(14) 0.0391(16) 0.0478(17) 0.0087(13) -0.0030(12) -0.0001(12)
C29 0.0482(19) 0.060(2) 0.0445(18) 0.0163(16) -0.0096(15) -0.0052(17)
C30 0.056(2) 0.062(2) 0.0454(18) 0.0277(17) 0.0057(15) 0.0185(17)
C49 0.0450(16) 0.0334(15) 0.0315(13) 0.0064(11) 0.0077(12) 0.0001(12)
C50 0.0482(18) 0.0309(16) 0.0548(19) -0.0041(14) 0.0142(15) -0.0052(14)
C51 0.063(3) 0.069(3) 0.056(2) -0.010(2) -0.007(2) 0.002(2)
C52 0.075(4) 0.112(5) 0.091(4) -0.051(4) -0.020(3) 0.011(4)
C53 0.056(3) 0.090(5) 0.217(12) -0.078(7) 0.019(5) -0.023(4)
C54 0.088(5) 0.056(4) 0.238(12) -0.001(5) 0.078(7) -0.026(3)
C55 0.080(3) 0.051(3) 0.118(5) 0.018(3) 0.044(3) -0.008(2)
C56 0.0427(16) 0.0404(17) 0.0403(15) 0.0031(13) 0.0056(13) -0.0020(13)
C57 0.095(4) 0.045(2) 0.089(3) 0.013(2) 0.057(3) 0.011(2)
C58 0.098(4) 0.060(3) 0.111(4) 0.007(3) 0.066(4) -0.003(3)
C59 0.050(2) 0.078(3) 0.099(4) -0.008(3) 0.024(2) 0.004(2)
C60 0.061(3) 0.088(4) 0.096(4) 0.025(3) 0.016(3) 0.026(3)
C61 0.057(2) 0.075(3) 0.069(3) 0.031(2) 0.012(2) 0.022(2)
C47 0.0382(14) 0.0259(13) 0.0349(13) 0.0083(11) 0.0037(11) -0.0031(11)
N4 0.0305(11) 0.0291(12) 0.0327(11) 0.0122(9) 0.0026(9) -0.0020(9)
C46 0.0324(13) 0.0344(14) 0.0343(13) 0.0164(11) 0.0017(10) 0.0002(11)
C44 0.0339(14) 0.0342(15) 0.0524(17) 0.0224(13) 0.0060(12) 0.0009(12)
O94 0.0353(11) 0.0311(11) 0.0580(13) 0.0230(10) 0.0062(9) 0.0005(8)
C31 0.0396(15) 0.0282(14) 0.062(2) 0.0217(14) 0.0115(14) 0.0033(12)
C32 0.0458(17) 0.0322(15) 0.0532(18) 0.0207(13) 0.0130(14) 0.0017(13)
C37 0.0470(18) 0.0331(16) 0.060(2) 0.0168(14) 0.0084(15) 0.0018(13)
C36 0.0482(19) 0.048(2) 0.066(2) 0.0266(18) 0.0048(17) 0.0020(16)
C35 0.063(2) 0.048(2) 0.053(2) 0.0222(17) 0.0009(17) -0.0101(17)
C34 0.076(3) 0.0357(18) 0.057(2) 0.0163(16) 0.0160(19) -0.0034(17)
C33 0.060(2) 0.0336(16) 0.062(2) 0.0227(15) 0.0174(17) 0.0054(15)
C38 0.0449(17) 0.0331(16) 0.059(2) 0.0217(14) 0.0046(15) -0.0022(13)
C39 0.052(2) 0.0444(19) 0.067(2) 0.0226(17) -0.0030(17) 0.0052(16)
C40 0.076(3) 0.063(3) 0.072(3) 0.033(2) -0.011(2) 0.007(2)
C41 0.086(3) 0.070(3) 0.061(3) 0.034(2) -0.005(2) -0.007(3)
C42 0.071(3) 0.077(3) 0.070(3) 0.034(2) 0.021(2) 0.000(2)
C43 0.055(2) 0.059(2) 0.070(2) 0.036(2) 0.0131(18) 0.0050(18)
C62 0.052(3) 0.057(3) 0.053(3) 0.024(3) 0.015(3) 0.014(3)
N1 0.0550(16) 0.0276(12) 0.0455(14) 0.0179(10) 0.0192(12) 0.0081(11)
N3 0.0418(13) 0.0261(11) 0.0352(12) 0.0121(9) 0.0125(10) 0.0018(9)
N2 0.0433(13) 0.0257(11) 0.0382(12) 0.0105(9) 0.0154(10) 0.0022(10)
C45 0.0319(13) 0.0354(15) 0.0404(14) 0.0186(12) 0.0069(11) 0.0016(11)
C48 0.0385(14) 0.0297(14) 0.0335(13) 0.0074(11) 0.0032(11) -0.0048(11)
O95 0.0473(12) 0.0449(13) 0.0381(11) 0.0165(10) -0.0025(9) 0.0029(10)
O96 0.0512(14) 0.0541(16) 0.0573(15) 0.0211(12) 0.0087(12) -0.0090(12)
O97 0.228(8) 0.066(3) 0.090(3) 0.017(2) -0.070(4) -0.004(4)
O98 0.0530(19) 0.147(4) 0.120(3) 0.106(3) -0.024(2) -0.026(2)
O99 0.0401(12) 0.0469(14) 0.0618(15) 0.0240(12) 0.0142(11) -0.0015(10)
F1 0.072(4) 0.088(4) 0.144(6) 0.026(4) 0.046(4) -0.004(3)
F2 0.130(6) 0.139(6) 0.130(6) 0.068(5) 0.015(5) 0.065(5)
F3 0.099(4) 0.080(4) 0.078(3) 0.022(3) 0.017(3) 0.032(3)
S1 0.0495(12) 0.0825(19) 0.0572(15) 0.0377(13) 0.0088(10) 0.0128(11)
Ag1 0.04787(16) 0.02660(15) 0.04860(16) 0.01494(10) 0.01748(11) 0.00392(10)
O1 0.105(5) 0.156(7) 0.078(5) 0.051(5) 0.018(4) 0.077(5)
O2 0.111(5) 0.088(5) 0.068(4) 0.021(3) 0.023(4) 0.025(4)
O3 0.108(6) 0.113(6) 0.169(7) 0.035(5) 0.080(6) 0.009(5)
S2 0.0565(16) 0.092(2) 0.0602(17) 0.0368(15) 0.0098(13) -0.0058(14)
O6 0.069(4) 0.063(4) 0.079(4) 0.021(3) -0.011(3) -0.004(3)
F6 0.070(4) 0.109(5) 0.131(5) 0.037(4) -0.011(4) -0.004(3)
O4 0.079(4) 0.083(4) 0.087(4) 0.037(4) 0.036(3) 0.029(3)
O5 0.106(6) 0.156(7) 0.095(5) 0.052(5) 0.042(5) 0.004(5)
F4 0.131(6) 0.144(6) 0.129(6) 0.056(5) 0.040(5) 0.069(5)
F5 0.150(7) 0.108(5) 0.151(6) 0.090(5) -0.015(5) 0.006(5)
C63 0.080(4) 0.067(4) 0.069(4) 0.028(3) 0.014(3) 0.011(3)

loop_
_atom_type_symbol
_atom_type_description
_atom_type_scat_dispersion_real
_atom_type_scat_dispersion_imag
_atom_type_scat_source
C C 0.0181 0.0091 'International Tables Vol C Tables 4.2.6.8 and 6.1.1.4'
H H 0.0000 0.0000 'International Tables Vol C Tables 4.2.6.8 and 6.1.1.4'
N N 0.0311 0.0180 'International Tables Vol C Tables 4.2.6.8 and 6.1.1.4'
O O 0.0492 0.0322 'International Tables Vol C Tables 4.2.6.8 and 6.1.1.4'
F F 0.0727 0.0534 'International Tables Vol C Tables 4.2.6.8 and 6.1.1.4'
S S 0.3331 0.5567 'International Tables Vol C Tables 4.2.6.8 and 6.1.1.4'
Ag Ag 0.1306 4.2820 'International Tables Vol C Tables 4.2.6.8 and 6.1.1.4'

loop_
_geom_angle_atom_site_label_1
_geom_angle_atom_site_label_2
_geom_angle_atom_site_label_3
_geom_angle
_geom_angle_site_symmetry_1
N1 C1 C2 121.3(4) .
N1 C1 C30 116.7(3) .
C2 C1 C30 122.0(4) .
C3 C2 C1 118.7(5) .
C4 C3 C2 119.7(4) .
C3 C4 C5 119.1(5) .
N1 C5 C4 121.2(4) .
N1 C5 C6 116.4(3) .
C4 C5 C6 122.5(4) .
O99 C6 C5 107.9(3) .
O99 C7 C8 108.5(3) .
C13 C8 C9 118.6(5) .
C13 C8 C7 122.2(5) .
C9 C8 C7 119.3(5) .
C10 C9 C8 122.3(7) .
C9 C10 C11 120.0(6) .
C10 C11 C12 119.4(5) .
C10 C11 C14 121.4(8) .
C12 C11 C14 119.2(8) .
C13 C12 C11 118.6(7) .
C8 C13 C12 121.1(6) .
O98 C14 C11 110.8(4) .
C20 C15 O98 124.3(5) .
C20 C15 C16 121.2(7) .
O98 C15 C16 114.4(6) .
C17 C16 C15 119.4(5) .
C16 C17 O96 115.5(4) .
C16 C17 C18 122.0(5) .
O96 C17 C18 122.4(5) .
C17 C18 C19 116.1(7) .
C20 C19 C18 122.2(7) .
C20 C19 C21 111.0(7) .
C18 C19 C21 126.7(9) .
C15 C20 C19 118.8(5) .
O97 C21 C19 96.5(12) .
O96 C22 C23 112.9(3) .
C28 C23 C24 118.2(4) .
C28 C23 C22 121.5(4) .
C24 C23 C22 120.3(4) .
C25 C24 C23 121.1(4) .
C24 C25 C26 120.5(4) .
C27 C26 C25 118.3(4) .
C27 C26 C29 121.0(4) .
C25 C26 C29 120.7(4) .
C26 C27 C28 121.1(4) .
C23 C28 C27 120.8(3) .
O95 C29 C26 109.7(3) .
O95 C30 C1 108.6(3) .
C50 C49 C56 111.6(3) .
C50 C49 C48 110.8(3) .
C56 C49 C48 114.3(3) .
C55 C50 C51 118.9(5) .
C55 C50 C49 121.1(5) .
C51 C50 C49 120.0(4) .
C52 C51 C50 119.9(7) .
C53 C52 C51 121.6(9) .
C54 C53 C52 118.2(6) .
C53 C54 C55 122.5(9) .
C50 C55 C54 118.8(8) .
C57 C56 C61 117.8(4) .
C57 C56 C49 123.4(4) .
C61 C56 C49 118.8(4) .
C56 C57 C58 120.5(5) .
C59 C58 C57 121.0(6) .
C58 C59 C60 119.6(5) .
C59 C60 C61 119.5(6) .
C60 C61 C56 121.7(5) .
N4 C47 C48 112.6(2) .
C46 N4 N3 110.4(3) 2_577
C46 N4 C47 129.6(3) 2_577
N3 N4 C47 120.0(2) .
N4 C46 C45 106.1(3) 2_577
O94 C44 C45 106.6(2) .
C31 O94 C44 111.9(2) .
O94 C31 C32 107.4(3) .
O94 C31 C38 110.8(3) .
C32 C31 C38 113.4(3) .
C37 C32 C33 118.3(3) .
C37 C32 C31 122.8(3) .
C33 C32 C31 118.9(3) .
C36 C37 C32 120.5(4) .
C35 C36 C37 120.4(4) .
C34 C35 C36 119.7(4) .
C35 C34 C33 120.2(4) .
C34 C33 C32 120.8(4) .
C43 C38 C39 118.8(4) .
C43 C38 C31 121.1(3) .
C39 C38 C31 120.1(4) .
C38 C39 C40 120.5(5) .
C41 C40 C39 119.6(4) .
C40 C41 C42 121.0(5) .
C41 C42 C43 119.3(5) .
C38 C43 C42 120.9(4) .
F2 C62 F1 108.15(17) .
F2 C62 F3 108.01(17) .
F1 C62 F3 107.88(17) .
F2 C62 S1 112.1(4) .
F1 C62 S1 111.9(4) .
F3 C62 S1 108.7(3) .
C1 N1 C5 119.9(3) .
C1 N1 Ag1 121.8(2) .
C5 N1 Ag1 118.3(2) .
N2 N3 N4 106.8(2) 2_577
N2 N3 Ag1 123.73(19) 2_577
N4 N3 Ag1 129.28(19) .
N3 N2 C45 109.6(2) 2_577
N3 N2 Ag1 122.96(19) 2_577
C45 N2 Ag1 127.3(2) .
N2 C45 C46 107.1(3) .
N2 C45 C44 121.4(3) .
C46 C45 C44 131.5(3) .
C47 C48 C49 108.3(2) .
C30 O95 C29 111.6(3) .
C17 O96 C22 117.0(4) .
C15 O98 C14 119.1(7) .
C6 O99 C7 113.5(3) .
O1 S1 O3 114.88(17) .
O1 S1 O2 114.43(17) .
O3 S1 O2 114.27(17) .
O1 S1 C62 104.0(4) .
O3 S1 C62 104.4(4) .
O2 S1 C62 102.8(4) .
N2 Ag1 N1 132.11(10) .
N2 Ag1 N3 113.30(9) .
N1 Ag1 N3 114.39(9) .
O5 S2 O6 114.53(17) .
O5 S2 O4 114.11(17) .
O6 S2 O4 113.95(17) .
O5 S2 C63 107.0(4) .
O6 S2 C63 102.6(3) .
O4 S2 C63 102.8(3) .
F5 C63 F6 107.74(17) .
F5 C63 F4 107.98(17) .
F6 C63 F4 107.89(17) .
F5 C63 S2 111.5(4) .
F6 C63 S2 111.0(4) .
F4 C63 S2 110.6(4) .

loop_
_geom_bond_atom_site_label_1
_geom_bond_atom_site_label_2
_geom_bond_distance
_geom_bond_site_symmetry_2
C1 N1 1.338(5) .
C1 C2 1.393(5) .
C1 C30 1.496(6) .
C2 C3 1.380(8) .
C3 C4 1.375(8) .
C4 C5 1.386(5) .
C5 N1 1.346(5) .
C5 C6 1.495(6) .
C6 O99 1.423(4) .
C7 O99 1.437(5) .
C7 C8 1.501(6) .
C8 C13 1.385(8) .
C8 C9 1.400(8) .
C9 C10 1.365(9) .
C10 C11 1.382(11) .
C11 C12 1.446(11) .
C11 C14 1.512(7) .
C12 C13 1.393(7) .
C14 O98 1.451(6) .
C15 C20 1.354(11) .
C15 O98 1.364(9) .
C15 C16 1.401(6) .
C16 C17 1.367(8) .
C17 O96 1.388(5) .
C17 C18 1.390(8) .
C18 C19 1.426(9) .
C19 C20 1.381(12) .
C19 C21 1.71(2) .
C21 O97 1.320(13) .
C22 O96 1.422(6) .
C22 C23 1.522(6) .
C23 C28 1.393(5) .
C23 C24 1.392(6) .
C24 C25 1.400(6) .
C25 C26 1.391(6) .
C26 C27 1.391(5) .
C26 C29 1.506(6) .
C27 C28 1.394(5) .
C29 O95 1.430(4) .
C30 O95 1.428(5) .
C49 C50 1.521(4) .
C49 C56 1.525(5) .
C49 C48 1.543(4) .
C50 C55 1.375(7) .
C50 C51 1.392(7) .
C51 C52 1.387(7) .
C52 C53 1.356(17) .
C53 C54 1.353(18) .
C54 C55 1.400(11) .
C56 C57 1.382(6) .
C56 C61 1.394(6) .
C57 C58 1.404(8) .
C58 C59 1.357(10) .
C59 C60 1.394(10) .
C60 C61 1.385(7) .
C47 N4 1.469(4) .
C47 C48 1.518(5) .
N4 C46 1.343(4) 2_577
N4 N3 1.345(4) .
C46 N4 1.343(4) 2_577
C46 C45 1.374(5) .
C44 O94 1.438(4) .
C44 C45 1.481(4) .
O94 C31 1.438(4) .
C31 C32 1.510(5) .
C31 C38 1.528(5) .
C32 C37 1.392(5) .
C32 C33 1.393(5) .
C37 C36 1.389(5) .
C36 C35 1.382(6) .
C35 C34 1.375(7) .
C34 C33 1.390(6) .
C38 C43 1.367(6) .
C38 C39 1.390(5) .
C39 C40 1.400(7) .
C40 C41 1.356(9) .
C41 C42 1.378(8) .
C42 C43 1.400(7) .
C62 F2 1.3289(10) .
C62 F1 1.3290(10) .
C62 F3 1.3294(10) .
C62 S1 1.8191(10) .
N1 Ag1 2.216(3) .
N3 N2 1.328(3) 2_577
N3 Ag1 2.278(2) .
N2 N3 1.328(3) 2_577
N2 C45 1.358(4) .
N2 Ag1 2.191(3) .
S1 O1 1.4381(10) .
S1 O3 1.4386(10) .
S1 O2 1.4409(10) .
S2 O5 1.4397(10) .
S2 O6 1.4400(10) .
S2 O4 1.4411(10) .
S2 C63 1.8195(10) .
F6 C63 1.3298(11) .
F4 C63 1.3299(10) .
F5 C63 1.3297(10) .

loop_
_platon_squeeze_void_nr
_platon_squeeze_void_average_x
_platon_squeeze_void_average_y
_platon_squeeze_void_average_z
_platon_squeeze_void_volume
_platon_squeeze_void_count_electrons
_platon_squeeze_void_content
1 0.500 0.000 0.500 229 33 ' '
